data_7232169
loop_
_publ_author_name
'Li, Wei'
'Zhu, Jian-Nan'
'Shen, Nan-Nan'
'Xiong, Wei-Wei'
'Huang, Xiao-Ying'

_publ_section_title
;
 Assembling [M(P4Mo6)2] (M = Na, Mn, Na/Cu) dimeric clusters via
 transition metal/sodium ions into 0D to 3D phosphomolybdates
;
_journal_issue 6
_journal_name_full CrystEngComm
_journal_page_first 971
_journal_paper_doi 10.1039/C8CE01866A
_journal_volume 21
_journal_year 2019
_chemical_formula_sum 'C24 H91 Mo12 N12 Na O66 P8'
_chemical_formula_weight 3026.11
_space_group_crystal_system triclinic
_space_group_IT_number 2
_space_group_name_Hall '-P 1'
_space_group_name_H-M_alt 'P -1'
_symmetry_space_group_name_Hall '-P 1'
_symmetry_space_group_name_H-M 'P -1'
_atom_sites_solution_hydrogens mixed
_audit_creation_method SHELXL-2016/6
_audit_update_record
;
2018-10-30 deposited with the CCDC.
2018-12-26 downloaded from the CCDC.
;
_cell_angle_alpha 114.779(15)
_cell_angle_beta 99.377(9)
_cell_angle_gamma 100.412(12)
_cell_formula_units_Z 1
_cell_length_a 12.5982(13)
_cell_length_b 13.295(3)
_cell_length_c 13.5974(12)
_cell_measurement_reflns_used 2957
_cell_measurement_temperature 298(2)
_cell_measurement_theta_max 25.6810
_cell_measurement_theta_min 3.5780
_cell_volume 1959.7(6)
_computing_structure_refinement 'SHELXL-2016/6 (Sheldrick, 2016)'
_diffrn_ambient_temperature 298(2)
_diffrn_measured_fraction_theta_full 0.998
_diffrn_measured_fraction_theta_max 0.832
_diffrn_measurement_device_type Xcalibur
_diffrn_radiation_type MoK\a
_diffrn_radiation_wavelength 0.71073
_diffrn_reflns_av_R_equivalents 0.0900
_diffrn_reflns_av_unetI/netI 0.1587
_diffrn_reflns_Laue_measured_fraction_full 0.998
_diffrn_reflns_Laue_measured_fraction_max 0.832
_diffrn_reflns_limit_h_max 16
_diffrn_reflns_limit_h_min -16
_diffrn_reflns_limit_k_max 17
_diffrn_reflns_limit_k_min -15
_diffrn_reflns_limit_l_max 17
_diffrn_reflns_limit_l_min -17
_diffrn_reflns_number 19769
_diffrn_reflns_point_group_measured_fraction_full 0.998
_diffrn_reflns_point_group_measured_fraction_max 0.832
_diffrn_reflns_theta_full 25.242
_diffrn_reflns_theta_max 28.439
_diffrn_reflns_theta_min 3.295
_exptl_absorpt_coefficient_mu 2.149
_exptl_absorpt_correction_T_max 1.00000
_exptl_absorpt_correction_T_min 0.94029
_exptl_absorpt_correction_type multi-scan
_exptl_crystal_colour flake
_exptl_crystal_density_diffrn 2.564
_exptl_crystal_description Orange
_exptl_crystal_F_000 1482
_exptl_crystal_size_max 0.17
_exptl_crystal_size_mid 0.12
_exptl_crystal_size_min 0.05
_exptl_transmission_factor_max 0.898
_exptl_transmission_factor_min 0.741
_refine_diff_density_max 1.257
_refine_diff_density_min -1.381
_refine_diff_density_rms 0.272
_refine_ls_extinction_method none
_refine_ls_goodness_of_fit_ref 1.023
_refine_ls_hydrogen_treatment mixed
_refine_ls_matrix_type full
_refine_ls_number_parameters 597
_refine_ls_number_reflns 8215
_refine_ls_number_restraints 18
_refine_ls_restrained_S_all 1.022
_refine_ls_R_factor_all 0.1233
_refine_ls_R_factor_gt 0.0632
_refine_ls_shift/su_max 0.000
_refine_ls_shift/su_mean 0.000
_refine_ls_structure_factor_coef Fsqd
_refine_ls_weighting_details 'w=1/[\s^2^(Fo^2^)+(0.0200P)^2^+4.0000P] where P=(Fo^2^+2Fc^2^)/3'
_refine_ls_weighting_scheme calc
_refine_ls_wR_factor_gt 0.0968
_refine_ls_wR_factor_ref 0.1329
_reflns_Friedel_coverage 0.000
_reflns_number_gt 4951
_reflns_number_total 8215
_reflns_threshold_expression 'I > 2\s(I)'
_cod_data_source_file c8ce01866a2.cif
_cod_data_source_block x
_cod_depositor_comments 'Adding full bibliography for 7232169--7232174.cif.'
_cod_original_cell_volume 1959.7(5)
_cod_database_code 7232169
_shelx_shelxl_version_number 2016/6
_shelx_space_group_comment
;
The symmetry employed for this shelxl refinement is uniquely defined
by the following loop, which should always be used as a source of
symmetry information in preference to the above space-group names.
They are only intended as comments.
;

loop_
_space_group_symop_operation_xyz
'x, y, z'
'-x, -y, -z'

loop_
_atom_site_label
_atom_site_type_symbol
_atom_site_fract_x
_atom_site_fract_y
_atom_site_fract_z
_atom_site_U_iso_or_equiv
_atom_site_adp_type
_atom_site_occupancy
_atom_site_site_symmetry_order
_atom_site_calc_flag
_atom_site_refinement_flags_posn
_atom_site_refinement_flags_adp
_atom_site_refinement_flags_occupancy
_atom_site_disorder_assembly
_atom_site_disorder_group
Mo1 Mo 0.41322(7) 0.36284(8) 0.68687(7) 0.0151(2) Uani 1 1 d . . . . .
Mo2 Mo 0.34636(8) 0.17444(8) 0.39035(8) 0.0170(2) Uani 1 1 d . . . . .
Mo3 Mo 0.49310(8) 0.19434(8) 0.28202(8) 0.0175(2) Uani 1 1 d . . . . .
Mo4 Mo 0.75763(8) 0.40460(8) 0.42394(8) 0.0185(2) Uani 1 1 d . . . . .
Mo5 Mo 0.80685(8) 0.53316(8) 0.64052(8) 0.0178(2) Uani 1 1 d . . . . .
Mo6 Mo 0.60746(7) 0.51220(8) 0.79378(7) 0.0153(2) Uani 1 1 d . . . . .
P1 P 0.6182(2) 0.2758(2) 0.5562(2) 0.0153(6) Uani 1 1 d D . . . .
P2 P 0.2723(2) 0.0828(2) 0.5674(2) 0.0206(7) Uani 1 1 d D . . . .
P3 P 0.7313(3) 0.1298(2) 0.2318(2) 0.0207(7) Uani 1 1 d . . . . .
P4 P 0.8748(2) 0.5161(3) 0.8823(2) 0.0201(7) Uani 1 1 d D . . . .
Na1 Na 0.500000 0.500000 0.500000 0.0182(13) Uani 1 2 d S . P . .
O1 O 0.4930(5) 0.2508(5) 0.5520(5) 0.0170(16) Uani 1 1 d . . . . .
O2 O 0.6814(5) 0.3945(5) 0.6536(5) 0.0153(16) Uani 1 1 d . . . . .
O3 O 0.6339(5) 0.2693(5) 0.4447(5) 0.0130(15) Uani 1 1 d . . . . .
O4 O 0.6671(7) 0.1853(6) 0.5786(6) 0.0262(19) Uani 1 1 d D . . . .
H4 H 0.672(9) 0.139(6) 0.518(3) 0.031 Uiso 1 1 d D U . . .
O5 O 0.3034(6) 0.2995(6) 0.5244(6) 0.0201(17) Uani 1 1 d D . . . .
H5 H 0.306(8) 0.353(6) 0.509(8) 0.024 Uiso 1 1 d D U . . .
O6 O 0.5405(5) 0.3665(5) 0.7902(5) 0.0161(16) Uani 1 1 d . . . . .
O7 O 0.3435(6) 0.2000(5) 0.6670(6) 0.0211(17) Uani 1 1 d . . . . .
O8 O 0.4943(5) 0.4855(5) 0.6622(5) 0.0117(15) Uani 1 1 d . . . . .
O9 O 0.3329(5) 0.4290(6) 0.7656(6) 0.0203(17) Uani 1 1 d . . . . .
O10 O 0.4410(5) 0.0781(5) 0.3260(5) 0.0171(16) Uani 1 1 d . . . . .
O11 O 0.4261(5) 0.3055(5) 0.3766(5) 0.0165(16) Uani 1 1 d . . . . .
O12 O 0.2969(6) 0.0666(6) 0.4559(6) 0.0240(18) Uani 1 1 d . . . . .
O13 O 0.2259(6) 0.1236(6) 0.2887(6) 0.0273(19) Uani 1 1 d . . . . .
O14 O 0.6083(6) 0.3382(6) 0.2944(6) 0.0167(16) Uani 1 1 d D . . . .
H14 H 0.572(7) 0.380(7) 0.286(8) 0.020 Uiso 1 1 d D U . . .
O15 O 0.6073(6) 0.1045(6) 0.2256(6) 0.030(2) Uani 1 1 d . . . . .
O16 O 0.4093(6) 0.1469(6) 0.1519(6) 0.0277(19) Uani 1 1 d . . . . .
O17 O 0.7932(6) 0.2578(6) 0.3154(6) 0.0273(19) Uani 1 1 d . . . . .
O18 O 0.8543(5) 0.4021(6) 0.5480(6) 0.0208(17) Uani 1 1 d . . . . .
O19 O 0.6852(5) 0.5091(5) 0.5188(5) 0.0167(16) Uani 1 1 d . . . . .
O20 O 0.8369(6) 0.4883(6) 0.3842(6) 0.0273(19) Uani 1 1 d . . . . .
O21 O 0.7148(5) 0.6184(6) 0.7501(6) 0.0169(16) Uani 1 1 d D . . . .
H21 H 0.670(6) 0.644(8) 0.723(7) 0.020 Uiso 1 1 d D U . . .
O22 O 0.8969(6) 0.5267(6) 0.7783(6) 0.0248(18) Uani 1 1 d . . . . .
O23 O 0.9016(6) 0.6512(6) 0.6592(6) 0.0257(18) Uani 1 1 d . . . . .
O24 O 0.7556(6) 0.5155(6) 0.8888(6) 0.0252(18) Uani 1 1 d . . . . .
O25 O 0.5776(6) 0.6158(6) 0.9007(6) 0.0242(18) Uani 1 1 d . . . . .
O26 O 0.1498(6) 0.0692(7) 0.5604(7) 0.050(3) Uani 1 1 d . . . . .
O27 O 0.3088(7) -0.0114(7) 0.5902(7) 0.035(2) Uani 1 1 d D . . . .
H27 H 0.263(6) -0.036(8) 0.617(9) 0.041 Uiso 1 1 d D U . . .
O28 O 0.7831(6) 0.0555(6) 0.2767(6) 0.032(2) Uani 1 1 d . . . . .
O29 O 0.7502(6) 0.1016(6) 0.1179(6) 0.032(2) Uani 1 1 d . . . . .
O30 O 0.8890(6) 0.3951(6) 0.8656(6) 0.0280(19) Uani 1 1 d D . . . .
H30 H 0.947(9) 0.410(6) 0.912(12) 0.034 Uiso 0.5 1 d D U P . .
O31 O 0.9593(5) 0.6098(6) 0.9889(6) 0.0204(17) Uani 1 1 d . . . . .
N1 N 0.4618(8) -0.1434(7) 0.2219(7) 0.035(3) Uani 1 1 d . . . . .
H1E H 0.492537 -0.168235 0.268038 0.042 Uiso 1 1 calc R U . . .
H1 H 0.478030 -0.066953 0.259605 0.042 Uiso 1 1 calc R U . . .
N2 N 0.3304(7) -0.1963(8) 0.0013(7) 0.027(2) Uani 1 1 d . . . . .
H2E H 0.299676 -0.161625 -0.043678 0.033 Uiso 1 1 calc R U . . .
N3 N 0.1103(8) -0.3336(9) -0.1695(9) 0.056(3) Uani 1 1 d . . . . .
H3C H 0.038532 -0.373471 -0.192472 0.083 Uiso 1 1 calc R U . . .
H3D H 0.118204 -0.261173 -0.119630 0.083 Uiso 1 1 calc R U . . .
H3E H 0.133316 -0.334024 -0.228163 0.083 Uiso 1 1 calc R U . . .
C1 C 0.5114(10) -0.1761(10) 0.1229(10) 0.035(3) Uani 1 1 d . . . . .
H1A H 0.590559 -0.135413 0.148723 0.042 Uiso 1 1 calc R U . . .
H1B H 0.504301 -0.258148 0.088789 0.042 Uiso 1 1 calc R U . . .
C2 C 0.4542(9) -0.1471(10) 0.0372(10) 0.032(3) Uani 1 1 d . . . . .
H2A H 0.471667 -0.063855 0.068111 0.039 Uiso 1 1 calc R U . . .
H2B H 0.483255 -0.175785 -0.028101 0.039 Uiso 1 1 calc R U . . .
C3 C 0.2851(9) -0.1597(10) 0.1031(9) 0.028(3) Uani 1 1 d . . . . .
H3A H 0.297704 -0.076708 0.138337 0.033 Uiso 1 1 calc R U . . .
H3B H 0.204980 -0.195202 0.079593 0.033 Uiso 1 1 calc R U . . .
C4 C 0.3392(9) -0.1929(10) 0.1869(9) 0.027(3) Uani 1 1 d . . . . .
H4A H 0.309908 -0.165378 0.252178 0.032 Uiso 1 1 calc R U . . .
H4B H 0.321421 -0.276244 0.154063 0.032 Uiso 1 1 calc R U . . .
C5 C 0.3030(10) -0.3227(10) -0.0749(10) 0.039(3) Uani 1 1 d . . . . .
H5A H 0.341870 -0.357373 -0.035591 0.047 Uiso 1 1 calc R U . . .
H5B H 0.331638 -0.333626 -0.139654 0.047 Uiso 1 1 calc R U . . .
C6 C 0.1783(9) -0.3869(11) -0.1166(10) 0.037(3) Uani 1 1 d . . . . .
H6A H 0.168129 -0.466205 -0.170846 0.044 Uiso 1 1 calc R U . . .
H6B H 0.151826 -0.387611 -0.053756 0.044 Uiso 1 1 calc R U . . .
N4 N 1.1007(9) 0.1900(10) 0.8930(10) 0.059(4) Uani 1 1 d . . . . .
H4C H 1.137307 0.165904 0.936668 0.070 Uiso 1 1 calc R U . . .
H4D H 1.068594 0.240831 0.934419 0.070 Uiso 1 1 calc R U . . .
N5 N 1.0298(9) 0.1840(9) 0.6777(9) 0.047(3) Uani 1 1 d . . . . .
H5C H 1.064818 0.127572 0.632177 0.057 Uiso 1 1 calc R U . . .
N6 N 1.0248(17) 0.1669(19) 0.4252(17) 0.048(6) Uani 0.5 1 d . . P A 1
H6C H 1.055160 0.201482 0.388798 0.071 Uiso 0.5 1 calc R U P A 1
H6D H 0.952523 0.131964 0.389898 0.071 Uiso 0.5 1 calc R U P A 1
H6E H 1.059662 0.114878 0.426934 0.071 Uiso 0.5 1 calc R U P A 1
N6B N 0.9790(19) 0.2582(19) 0.457(2) 0.051(7) Uani 0.5 1 d . . P A 2
H6BA H 1.023606 0.277640 0.419472 0.077 Uiso 0.5 1 calc R U P A 2
H6BB H 0.944813 0.312681 0.485367 0.077 Uiso 0.5 1 calc R U P A 2
H6BC H 0.928040 0.191418 0.410357 0.077 Uiso 0.5 1 calc R U P A 2
C7 C 1.1838(11) 0.2489(12) 0.8507(12) 0.057(4) Uani 1 1 d . . . . .
H7A H 1.237901 0.315960 0.913454 0.069 Uiso 1 1 calc R U . . .
H7B H 1.223662 0.196253 0.810146 0.069 Uiso 1 1 calc R U . . .
C8 C 1.1192(10) 0.2839(11) 0.7754(11) 0.054(4) Uani 1 1 d . . . . .
H8A H 1.170391 0.320537 0.746244 0.065 Uiso 1 1 calc R U . . .
H8B H 1.084078 0.340453 0.818628 0.065 Uiso 1 1 calc R U . . .
C9 C 0.9520(11) 0.1289(12) 0.7256(11) 0.047(4) Uani 1 1 d . . . . .
H9A H 0.915190 0.183940 0.768236 0.056 Uiso 1 1 calc R U . . .
H9B H 0.894658 0.063284 0.664600 0.056 Uiso 1 1 calc R U . . .
C10 C 1.0127(11) 0.0903(12) 0.7993(12) 0.063(5) Uani 1 1 d . . . . .
H10A H 1.046699 0.032423 0.756250 0.076 Uiso 1 1 calc R U . . .
H10B H 0.960720 0.055754 0.829283 0.076 Uiso 1 1 calc R U . . .
C11 C 0.9627(12) 0.2231(14) 0.6045(14) 0.066(5) Uani 1 1 d . . . . .
H11A H 0.943292 0.291909 0.650787 0.079 Uiso 1 1 calc R U . . .
H11B H 0.894109 0.163171 0.556144 0.079 Uiso 1 1 calc R U . . .
C12 C 1.0355(16) 0.2484(19) 0.5341(16) 0.096(7) Uani 1 1 d . . . . .
H12A H 1.023767 0.316979 0.530491 0.115 Uiso 0.5 1 calc R U P A 1
H12B H 1.112862 0.268523 0.575876 0.115 Uiso 0.5 1 calc R U P A 1
H12C H 1.094993 0.319122 0.581486 0.115 Uiso 0.5 1 calc R U P A 2
H12D H 1.069682 0.186267 0.502971 0.115 Uiso 0.5 1 calc R U P A 2
O1W O 0.1980(15) 0.1005(15) 0.0130(11) 0.164(8) Uani 1 1 d D . . . .
H1C H 0.191(16) 0.129(14) 0.077(6) 0.247 Uiso 1 1 d D U . . .
H1D H 0.251(12) 0.073(19) 0.005(9) 0.247 Uiso 1 1 d D U . . .
O2W O 0.9721(11) 0.1314(10) 0.0486(9) 0.096(4) Uani 1 1 d D . . . .
H2C H 0.958(2) 0.1496(18) -0.0016(17) 0.144 Uiso 1 1 d D U . . .
H2D H 1.009(14) 0.183(4) 0.110(4) 0.144 Uiso 1 1 d D U . . .

loop_
_atom_site_aniso_label
_atom_site_aniso_U_11
_atom_site_aniso_U_22
_atom_site_aniso_U_33
_atom_site_aniso_U_23
_atom_site_aniso_U_13
_atom_site_aniso_U_12
Mo1 0.0160(5) 0.0140(5) 0.0166(5) 0.0084(4) 0.0051(4) 0.0031(4)
Mo2 0.0184(5) 0.0142(5) 0.0168(5) 0.0069(4) 0.0040(4) 0.0021(4)
Mo3 0.0200(5) 0.0154(5) 0.0159(5) 0.0060(4) 0.0054(4) 0.0045(4)
Mo4 0.0179(5) 0.0204(5) 0.0182(6) 0.0090(4) 0.0067(4) 0.0056(4)
Mo5 0.0143(5) 0.0204(5) 0.0181(5) 0.0095(4) 0.0031(4) 0.0034(4)
Mo6 0.0155(5) 0.0163(5) 0.0150(5) 0.0082(4) 0.0034(4) 0.0048(4)
P1 0.0185(16) 0.0142(14) 0.0175(16) 0.0097(12) 0.0064(13) 0.0073(12)
P2 0.0238(17) 0.0117(14) 0.0281(18) 0.0097(13) 0.0116(14) 0.0039(13)
P3 0.0280(18) 0.0190(16) 0.0204(17) 0.0108(13) 0.0114(14) 0.0100(14)
P4 0.0139(15) 0.0259(17) 0.0192(17) 0.0108(14) -0.0007(13) 0.0063(13)
Na1 0.021(3) 0.017(3) 0.019(3) 0.010(3) 0.006(3) 0.007(3)
O1 0.014(4) 0.015(4) 0.016(4) 0.003(3) 0.004(3) 0.002(3)
O2 0.015(4) 0.017(4) 0.016(4) 0.009(3) 0.008(3) 0.004(3)
O3 0.014(4) 0.011(4) 0.014(4) 0.007(3) 0.002(3) 0.003(3)
O4 0.050(5) 0.023(4) 0.017(4) 0.015(4) 0.009(4) 0.022(4)
O5 0.019(4) 0.025(4) 0.024(4) 0.016(4) 0.006(3) 0.010(4)
O6 0.013(4) 0.014(4) 0.024(4) 0.011(3) 0.003(3) 0.005(3)
O7 0.025(4) 0.014(4) 0.019(4) 0.005(3) 0.007(4) -0.001(3)
O8 0.010(4) 0.011(4) 0.014(4) 0.008(3) 0.002(3) -0.001(3)
O9 0.012(4) 0.020(4) 0.027(4) 0.008(3) 0.006(3) 0.003(3)
O10 0.022(4) 0.008(4) 0.021(4) 0.007(3) 0.008(3) 0.002(3)
O11 0.018(4) 0.010(4) 0.021(4) 0.007(3) 0.009(3) 0.002(3)
O12 0.024(4) 0.013(4) 0.028(5) 0.007(3) 0.005(4) -0.002(3)
O13 0.021(4) 0.026(4) 0.023(5) 0.009(4) -0.005(4) -0.004(4)
O14 0.020(4) 0.014(4) 0.020(4) 0.008(3) 0.010(3) 0.010(3)
O15 0.020(4) 0.020(4) 0.033(5) -0.003(4) 0.010(4) 0.004(4)
O16 0.026(5) 0.038(5) 0.011(4) 0.008(4) -0.002(4) 0.007(4)
O17 0.022(4) 0.026(4) 0.032(5) 0.009(4) 0.012(4) 0.011(4)
O18 0.013(4) 0.026(4) 0.027(4) 0.013(4) 0.010(3) 0.008(3)
O19 0.014(4) 0.017(4) 0.017(4) 0.008(3) 0.003(3) 0.000(3)
O20 0.028(5) 0.029(5) 0.029(5) 0.016(4) 0.019(4) 0.001(4)
O21 0.012(4) 0.022(4) 0.024(4) 0.014(3) 0.010(3) 0.009(3)
O22 0.019(4) 0.041(5) 0.026(5) 0.021(4) 0.011(4) 0.014(4)
O23 0.018(4) 0.031(5) 0.028(5) 0.013(4) 0.012(4) 0.001(4)
O24 0.027(5) 0.040(5) 0.018(4) 0.020(4) 0.003(4) 0.015(4)
O25 0.029(5) 0.020(4) 0.025(5) 0.010(4) 0.008(4) 0.010(4)
O26 0.015(5) 0.058(6) 0.049(6) -0.002(5) 0.013(4) 0.008(5)
O27 0.049(6) 0.028(5) 0.042(5) 0.022(4) 0.026(5) 0.015(4)
O28 0.032(5) 0.037(5) 0.042(5) 0.025(4) 0.018(4) 0.018(4)
O29 0.054(6) 0.032(5) 0.021(5) 0.016(4) 0.018(4) 0.022(4)
O30 0.035(5) 0.027(5) 0.020(5) 0.010(4) 0.000(4) 0.011(4)
O31 0.018(4) 0.022(4) 0.016(4) 0.010(3) -0.005(3) 0.001(3)
N1 0.047(7) 0.018(5) 0.025(6) 0.001(5) -0.001(5) 0.011(5)
N2 0.028(6) 0.028(6) 0.023(6) 0.012(5) 0.004(5) 0.004(5)
N3 0.046(8) 0.065(9) 0.054(8) 0.030(7) 0.018(6) 0.002(7)
C1 0.035(8) 0.030(7) 0.047(9) 0.024(7) 0.015(7) 0.006(6)
C2 0.040(8) 0.032(7) 0.039(8) 0.024(6) 0.023(7) 0.016(6)
C3 0.031(7) 0.038(7) 0.020(7) 0.013(6) 0.012(6) 0.019(6)
C4 0.024(7) 0.030(7) 0.024(7) 0.016(6) -0.001(6) -0.002(6)
C5 0.035(8) 0.038(8) 0.036(8) 0.009(7) 0.005(7) 0.013(7)
C6 0.032(8) 0.055(9) 0.043(8) 0.041(7) 0.013(7) 0.009(7)
N4 0.047(8) 0.067(9) 0.071(9) 0.029(8) 0.022(7) 0.037(7)
N5 0.032(7) 0.040(7) 0.057(8) 0.009(6) 0.022(6) 0.008(6)
N6 0.028(13) 0.070(18) 0.043(15) 0.021(13) 0.020(12) 0.011(13)
N6B 0.048(16) 0.034(14) 0.08(2) 0.027(14) 0.046(16) 0.017(13)
C7 0.027(8) 0.056(10) 0.058(11) 0.002(8) 0.007(8) 0.006(8)
C8 0.028(8) 0.050(9) 0.054(10) 0.004(8) 0.022(8) -0.017(7)
C9 0.034(8) 0.058(10) 0.035(9) 0.019(8) -0.004(7) 0.003(7)
C10 0.038(9) 0.046(10) 0.059(11) 0.001(8) -0.009(8) -0.020(8)
C11 0.041(10) 0.085(13) 0.082(13) 0.053(11) 0.014(9) 0.008(9)
C12 0.091(16) 0.125(19) 0.070(16) 0.048(15) 0.013(13) 0.025(14)
O1W 0.178(16) 0.146(14) 0.107(12) 0.009(11) -0.048(11) 0.102(13)
O2W 0.087(10) 0.104(10) 0.096(10) 0.043(8) 0.050(8) 0.011(8)

loop_
_atom_type_symbol
_atom_type_description
_atom_type_scat_dispersion_real
_atom_type_scat_dispersion_imag
_atom_type_scat_source
C C 0.0033 0.0016 'International Tables Vol C Tables 4.2.6.8 and 6.1.1.4'
H H 0.0000 0.0000 'International Tables Vol C Tables 4.2.6.8 and 6.1.1.4'
N N 0.0061 0.0033 'International Tables Vol C Tables 4.2.6.8 and 6.1.1.4'
O O 0.0106 0.0060 'International Tables Vol C Tables 4.2.6.8 and 6.1.1.4'
P P 0.1023 0.0942 'International Tables Vol C Tables 4.2.6.8 and 6.1.1.4'
Mo Mo -1.6832 0.6857 'International Tables Vol C Tables 4.2.6.8 and 6.1.1.4'
Na Na 0.0362 0.0249 'International Tables Vol C Tables 4.2.6.8 and 6.1.1.4'

loop_
_geom_angle_atom_site_label_1
_geom_angle_atom_site_label_2
_geom_angle_atom_site_label_3
_geom_angle
_geom_angle_site_symmetry_1
_geom_angle_site_symmetry_3
O9 Mo1 O6 106.3(3) . .
O9 Mo1 O8 101.7(3) . .
O6 Mo1 O8 95.1(3) . .
O9 Mo1 O7 96.3(3) . .
O6 Mo1 O7 85.8(3) . .
O8 Mo1 O7 160.9(3) . .
O9 Mo1 O5 99.2(3) . .
O6 Mo1 O5 153.4(3) . .
O8 Mo1 O5 87.2(3) . .
O7 Mo1 O5 83.7(3) . .
O9 Mo1 O1 169.3(3) . .
O6 Mo1 O1 83.0(2) . .
O8 Mo1 O1 82.5(2) . .
O7 Mo1 O1 78.7(2) . .
O5 Mo1 O1 71.0(2) . .
O9 Mo1 Mo6 100.8(2) . .
O6 Mo1 Mo6 48.30(19) . .
O8 Mo1 Mo6 48.50(18) . .
O7 Mo1 Mo6 133.8(2) . .
O5 Mo1 Mo6 134.2(2) . .
O1 Mo1 Mo6 89.43(16) . .
O13 Mo2 O11 102.5(3) . .
O13 Mo2 O10 105.5(3) . .
O11 Mo2 O10 94.5(3) . .
O13 Mo2 O12 94.7(3) . .
O11 Mo2 O12 161.4(3) . .
O10 Mo2 O12 87.5(3) . .
O13 Mo2 O5 100.0(3) . .
O11 Mo2 O5 84.9(3) . .
O10 Mo2 O5 153.9(3) . .
O12 Mo2 O5 85.2(3) . .
O13 Mo2 O1 170.0(3) . .
O11 Mo2 O1 82.2(3) . .
O10 Mo2 O1 82.7(2) . .
O12 Mo2 O1 79.8(3) . .
O5 Mo2 O1 71.3(2) . .
O13 Mo2 Mo3 101.4(2) . .
O11 Mo2 Mo3 48.13(18) . .
O10 Mo2 Mo3 47.78(19) . .
O12 Mo2 Mo3 135.02(19) . .
O5 Mo2 Mo3 131.5(2) . .
O1 Mo2 Mo3 88.27(16) . .
O16 Mo3 O10 104.8(3) . .
O16 Mo3 O11 102.6(3) . .
O10 Mo3 O11 95.2(3) . .
O16 Mo3 O15 94.6(3) . .
O10 Mo3 O15 85.9(3) . .
O11 Mo3 O15 161.8(3) . .
O16 Mo3 O14 99.6(3) . .
O10 Mo3 O14 154.7(3) . .
O11 Mo3 O14 85.7(3) . .
O15 Mo3 O14 85.6(3) . .
O16 Mo3 O3 168.9(3) . .
O10 Mo3 O3 83.8(3) . .
O11 Mo3 O3 83.2(2) . .
O15 Mo3 O3 78.9(3) . .
O14 Mo3 O3 71.1(2) . .
O16 Mo3 Mo2 101.0(2) . .
O10 Mo3 Mo2 48.35(18) . .
O11 Mo3 Mo2 48.30(19) . .
O15 Mo3 Mo2 134.0(2) . .
O14 Mo3 Mo2 132.63(18) . .
O3 Mo3 Mo2 89.96(16) . .
O20 Mo4 O18 106.8(3) . .
O20 Mo4 O19 102.5(3) . .
O18 Mo4 O19 94.0(3) . .
O20 Mo4 O17 92.3(3) . .
O18 Mo4 O17 88.8(3) . .
O19 Mo4 O17 163.3(3) . .
O20 Mo4 O14 100.3(3) . .
O18 Mo4 O14 151.9(3) . .
O19 Mo4 O14 87.5(3) . .
O17 Mo4 O14 82.4(3) . .
O20 Mo4 O3 169.7(3) . .
O18 Mo4 O3 81.3(3) . .
O19 Mo4 O3 82.8(2) . .
O17 Mo4 O3 81.4(2) . .
O14 Mo4 O3 71.0(2) . .
O20 Mo4 Mo5 102.1(2) . .
O18 Mo4 Mo5 47.82(19) . .
O19 Mo4 Mo5 47.68(19) . .
O17 Mo4 Mo5 136.6(2) . .
O14 Mo4 Mo5 133.14(18) . .
O3 Mo4 Mo5 87.99(16) . .
O23 Mo5 O19 103.1(3) . .
O23 Mo5 O18 106.0(3) . .
O19 Mo5 O18 93.9(3) . .
O23 Mo5 O22 94.0(3) . .
O19 Mo5 O22 161.9(3) . .
O18 Mo5 O22 87.0(3) . .
O23 Mo5 O21 97.8(3) . .
O19 Mo5 O21 86.6(3) . .
O18 Mo5 O21 155.3(3) . .
O22 Mo5 O21 85.1(3) . .
O23 Mo5 O2 168.2(3) . .
O19 Mo5 O2 83.8(3) . .
O18 Mo5 O2 82.7(2) . .
O22 Mo5 O2 78.4(3) . .
O21 Mo5 O2 72.8(2) . .
O23 Mo5 Mo4 101.9(2) . .
O19 Mo5 Mo4 47.88(18) . .
O18 Mo5 Mo4 47.5(2) . .
O22 Mo5 Mo4 134.3(2) . .
O21 Mo5 Mo4 133.30(19) . .
O2 Mo5 Mo4 89.77(16) . .
O25 Mo6 O6 106.6(3) . .
O25 Mo6 O8 103.1(3) . .
O6 Mo6 O8 94.4(3) . .
O25 Mo6 O24 95.9(3) . .
O6 Mo6 O24 87.4(3) . .
O8 Mo6 O24 159.4(3) . .
O25 Mo6 O21 98.8(3) . .
O6 Mo6 O21 153.8(3) . .
O8 Mo6 O21 85.7(3) . .
O24 Mo6 O21 83.8(3) . .
O25 Mo6 O2 169.0(3) . .
O6 Mo6 O2 82.6(2) . .
O8 Mo6 O2 81.7(2) . .
O24 Mo6 O2 78.3(2) . .
O21 Mo6 O2 71.5(2) . .
O25 Mo6 Mo1 102.1(2) . .
O6 Mo6 Mo1 47.84(19) . .
O8 Mo6 Mo1 48.22(18) . .
O24 Mo6 Mo1 134.8(2) . .
O21 Mo6 Mo1 132.5(2) . .
O2 Mo6 Mo1 88.48(16) . .
O2 P1 O3 110.7(4) . .
O2 P1 O1 109.6(4) . .
O3 P1 O1 110.1(4) . .
O2 P1 O4 107.4(4) . .
O3 P1 O4 109.4(4) . .
O1 P1 O4 109.4(4) . .
O26 P2 O12 111.5(5) . .
O26 P2 O27 110.0(5) . .
O12 P2 O27 105.7(4) . .
O26 P2 O7 110.5(4) . .
O12 P2 O7 112.2(4) . .
O27 P2 O7 106.7(4) . .
O29 P3 O15 111.3(4) . .
O29 P3 O28 108.6(4) . .
O15 P3 O28 109.0(4) . .
O29 P3 O17 110.0(4) . .
O15 P3 O17 110.8(4) . .
O28 P3 O17 107.1(4) . .
O31 P4 O24 111.6(4) . .
O31 P4 O22 110.9(4) . .
O24 P4 O22 111.7(4) . .
O31 P4 O30 109.1(4) . .
O24 P4 O30 107.3(4) . .
O22 P4 O30 106.0(4) . .
O19 Na1 O19 180.0 2_666 .
O19 Na1 O8 95.2(2) 2_666 2_666
O19 Na1 O8 84.8(2) . 2_666
O19 Na1 O8 84.8(2) 2_666 .
O19 Na1 O8 95.2(2) . .
O8 Na1 O8 180.0 2_666 .
O19 Na1 O11 98.3(2) 2_666 2_666
O19 Na1 O11 81.7(2) . 2_666
O8 Na1 O11 96.8(2) 2_666 2_666
O8 Na1 O11 83.2(2) . 2_666
O19 Na1 O11 81.7(2) 2_666 .
O19 Na1 O11 98.3(2) . .
O8 Na1 O11 83.2(2) 2_666 .
O8 Na1 O11 96.8(2) . .
O11 Na1 O11 180.0(2) 2_666 .
P1 O1 Mo2 125.2(4) . .
P1 O1 Mo1 125.8(4) . .
Mo2 O1 Mo1 100.9(2) . .
P1 O2 Mo5 124.8(4) . .
P1 O2 Mo6 126.1(4) . .
Mo5 O2 Mo6 100.0(2) . .
P1 O3 Mo3 125.1(4) . .
P1 O3 Mo4 125.9(4) . .
Mo3 O3 Mo4 101.4(2) . .
P1 O4 H4 106(5) . .
Mo2 O5 Mo1 115.6(3) . .
Mo2 O5 H5 104(7) . .
Mo1 O5 H5 108(7) . .
Mo1 O6 Mo6 83.9(2) . .
P2 O7 Mo1 135.7(4) . .
Mo1 O8 Mo6 83.3(2) . .
Mo1 O8 Na1 131.6(3) . .
Mo6 O8 Na1 134.5(3) . .
Mo3 O10 Mo2 83.9(2) . .
Mo3 O11 Mo2 83.6(2) . .
Mo3 O11 Na1 130.9(3) . .
Mo2 O11 Na1 133.5(3) . .
P2 O12 Mo2 134.9(4) . .
Mo4 O14 Mo3 115.2(3) . .
Mo4 O14 H14 121(7) . .
Mo3 O14 H14 106(7) . .
P3 O15 Mo3 138.5(4) . .
P3 O17 Mo4 138.9(4) . .
Mo4 O18 Mo5 84.7(3) . .
Mo5 O19 Mo4 84.4(3) . .
Mo5 O19 Na1 133.9(3) . .
Mo4 O19 Na1 130.3(3) . .
Mo6 O21 Mo5 114.9(3) . .
Mo6 O21 H21 101(7) . .
Mo5 O21 H21 114(7) . .
P4 O22 Mo5 137.5(4) . .
P4 O24 Mo6 139.3(4) . .
P2 O27 H27 108(5) . .
P4 O30 H30 105(5) . .
C4 N1 C1 112.0(9) . .
C4 N1 H1E 109.2 . .
C1 N1 H1E 109.2 . .
C4 N1 H1 109.2 . .
C1 N1 H1 109.2 . .
H1E N1 H1 107.9 . .
C2 N2 C5 108.7(9) . .
C2 N2 C3 109.5(8) . .
C5 N2 C3 117.2(9) . .
C2 N2 H2E 107.0 . .
C5 N2 H2E 107.0 . .
C3 N2 H2E 107.0 . .
C6 N3 H3C 109.5 . .
C6 N3 H3D 109.5 . .
H3C N3 H3D 109.5 . .
C6 N3 H3E 109.5 . .
H3C N3 H3E 109.5 . .
H3D N3 H3E 109.5 . .
C2 C1 N1 111.3(9) . .
C2 C1 H1A 109.4 . .
N1 C1 H1A 109.4 . .
C2 C1 H1B 109.4 . .
N1 C1 H1B 109.4 . .
H1A C1 H1B 108.0 . .
N2 C2 C1 113.1(9) . .
N2 C2 H2A 109.0 . .
C1 C2 H2A 109.0 . .
N2 C2 H2B 109.0 . .
C1 C2 H2B 109.0 . .
H2A C2 H2B 107.8 . .
C4 C3 N2 112.0(9) . .
C4 C3 H3A 109.2 . .
N2 C3 H3A 109.2 . .
C4 C3 H3B 109.2 . .
N2 C3 H3B 109.2 . .
H3A C3 H3B 107.9 . .
N1 C4 C3 110.8(9) . .
N1 C4 H4A 109.5 . .
C3 C4 H4A 109.5 . .
N1 C4 H4B 109.5 . .
C3 C4 H4B 109.5 . .
H4A C4 H4B 108.1 . .
N2 C5 C6 115.0(10) . .
N2 C5 H5A 108.5 . .
C6 C5 H5A 108.5 . .
N2 C5 H5B 108.5 . .
C6 C5 H5B 108.5 . .
H5A C5 H5B 107.5 . .
N3 C6 C5 112.5(10) . .
N3 C6 H6A 109.1 . .
C5 C6 H6A 109.1 . .
N3 C6 H6B 109.1 . .
C5 C6 H6B 109.1 . .
H6A C6 H6B 107.8 . .
C10 N4 C7 112.0(11) . .
C10 N4 H4C 109.2 . .
C7 N4 H4C 109.2 . .
C10 N4 H4D 109.2 . .
C7 N4 H4D 109.2 . .
H4C N4 H4D 107.9 . .
C9 N5 C8 107.6(10) . .
C9 N5 C11 108.9(10) . .
C8 N5 C11 111.9(11) . .
C9 N5 H5C 109.5 . .
C8 N5 H5C 109.5 . .
C11 N5 H5C 109.5 . .
C12 N6 H6C 109.5 . .
C12 N6 H6D 109.5 . .
H6C N6 H6D 109.5 . .
C12 N6 H6E 109.5 . .
H6C N6 H6E 109.5 . .
H6D N6 H6E 109.5 . .
C12 N6B H6BA 109.5 . .
C12 N6B H6BB 109.5 . .
H6BA N6B H6BB 109.5 . .
C12 N6B H6BC 109.5 . .
H6BA N6B H6BC 109.5 . .
H6BB N6B H6BC 109.5 . .
C8 C7 N4 107.5(10) . .
C8 C7 H7A 110.2 . .
N4 C7 H7A 110.2 . .
C8 C7 H7B 110.2 . .
N4 C7 H7B 110.2 . .
H7A C7 H7B 108.5 . .
C7 C8 N5 113.2(12) . .
C7 C8 H8A 108.9 . .
N5 C8 H8A 108.9 . .
C7 C8 H8B 108.9 . .
N5 C8 H8B 108.9 . .
H8A C8 H8B 107.8 . .
C10 C9 N5 111.5(11) . .
C10 C9 H9A 109.3 . .
N5 C9 H9A 109.3 . .
C10 C9 H9B 109.3 . .
N5 C9 H9B 109.3 . .
H9A C9 H9B 108.0 . .
C9 C10 N4 109.8(12) . .
C9 C10 H10A 109.7 . .
N4 C10 H10A 109.7 . .
C9 C10 H10B 109.7 . .
N4 C10 H10B 109.7 . .
H10A C10 H10B 108.2 . .
N5 C11 C12 107.2(13) . .
N5 C11 H11A 110.3 . .
C12 C11 H11A 110.3 . .
N5 C11 H11B 110.3 . .
C12 C11 H11B 110.3 . .
H11A C11 H11B 108.5 . .
N6B C12 C11 110.6(19) . .
N6 C12 C11 121.2(19) . .
N6 C12 H12A 107.0 . .
C11 C12 H12A 107.0 . .
N6 C12 H12B 107.0 . .
C11 C12 H12B 107.0 . .
H12A C12 H12B 106.8 . .
N6B C12 H12C 109.5 . .
C11 C12 H12C 109.5 . .
N6B C12 H12D 109.5 . .
C11 C12 H12D 109.5 . .
H12C C12 H12D 108.1 . .
H1C O1W H1D 116(2) . .
H2C O2W H2D 116(2) . .

loop_
_geom_bond_atom_site_label_1
_geom_bond_atom_site_label_2
_geom_bond_distance
_geom_bond_site_symmetry_2
Mo1 O9 1.682(6) .
Mo1 O6 1.931(6) .
Mo1 O8 1.945(6) .
Mo1 O7 2.068(7) .
Mo1 O5 2.128(7) .
Mo1 O1 2.333(6) .
Mo1 Mo6 2.5902(14) .
Mo2 O13 1.683(7) .
Mo2 O11 1.944(6) .
Mo2 O10 1.944(6) .
Mo2 O12 2.041(7) .
Mo2 O5 2.118(7) .
Mo2 O1 2.325(6) .
Mo2 Mo3 2.5875(13) .
Mo3 O16 1.691(7) .
Mo3 O10 1.927(6) .
Mo3 O11 1.939(6) .
Mo3 O15 2.073(7) .
Mo3 O14 2.107(7) .
Mo3 O3 2.294(6) .
Mo4 O20 1.675(7) .
Mo4 O18 1.929(7) .
Mo4 O19 1.941(6) .
Mo4 O17 2.075(7) .
Mo4 O14 2.107(7) .
Mo4 O3 2.302(6) .
Mo4 Mo5 2.6041(14) .
Mo5 O23 1.686(7) .
Mo5 O19 1.935(6) .
Mo5 O18 1.938(6) .
Mo5 O22 2.069(7) .
Mo5 O21 2.115(6) .
Mo5 O2 2.289(6) .
Mo6 O25 1.684(6) .
Mo6 O6 1.945(6) .
Mo6 O8 1.953(6) .
Mo6 O24 2.072(7) .
Mo6 O21 2.109(7) .
Mo6 O2 2.357(6) .
P1 O2 1.526(7) .
P1 O3 1.530(6) .
P1 O1 1.538(7) .
P1 O4 1.561(7) .
P2 O26 1.503(7) .
P2 O12 1.532(7) .
P2 O27 1.538(8) .
P2 O7 1.547(7) .
P3 O29 1.503(7) .
P3 O15 1.518(7) .
P3 O28 1.543(8) .
P3 O17 1.551(7) .
P4 O31 1.514(7) .
P4 O24 1.517(7) .
P4 O22 1.544(7) .
P4 O30 1.575(7) .
Na1 O19 2.281(6) 2_666
Na1 O19 2.281(6) .
Na1 O8 2.304(6) 2_666
Na1 O8 2.304(6) .
Na1 O11 2.314(6) 2_666
Na1 O11 2.314(6) .
O4 H4 0.818(10) .
O5 H5 0.817(10) .
O14 H14 0.819(10) .
O21 H21 0.818(10) .
O27 H27 0.819(10) .
O30 H30 0.820(10) .
N1 C4 1.474(12) .
N1 C1 1.509(13) .
N1 H1E 0.8900 .
N1 H1 0.8900 .
N2 C2 1.488(13) .
N2 C5 1.493(13) .
N2 C3 1.508(12) .
N2 H2E 0.9800 .
N3 C6 1.483(14) .
N3 H3C 0.8900 .
N3 H3D 0.8900 .
N3 H3E 0.8900 .
C1 C2 1.493(15) .
C1 H1A 0.9700 .
C1 H1B 0.9700 .
C2 H2A 0.9700 .
C2 H2B 0.9700 .
C3 C4 1.495(14) .
C3 H3A 0.9700 .
C3 H3B 0.9700 .
C4 H4A 0.9700 .
C4 H4B 0.9700 .
C5 C6 1.529(15) .
C5 H5A 0.9700 .
C5 H5B 0.9700 .
C6 H6A 0.9700 .
C6 H6B 0.9700 .
N4 C10 1.485(15) .
N4 C7 1.521(16) .
N4 H4C 0.8900 .
N4 H4D 0.8900 .
N5 C9 1.507(15) .
N5 C8 1.513(15) .
N5 C11 1.515(16) .
N5 H5C 0.9800 .
N6 C12 1.39(2) .
N6 H6C 0.8900 .
N6 H6D 0.8900 .
N6 H6E 0.8900 .
N6B C12 1.24(2) .
N6B H6BA 0.8900 .
N6B H6BB 0.8900 .
N6B H6BC 0.8900 .
C7 C8 1.481(18) .
C7 H7A 0.9700 .
C7 H7B 0.9700 .
C8 H8A 0.9700 .
C8 H8B 0.9700 .
C9 C10 1.475(18) .
C9 H9A 0.9700 .
C9 H9B 0.9700 .
C10 H10A 0.9700 .
C10 H10B 0.9700 .
C11 C12 1.52(2) .
C11 H11A 0.9700 .
C11 H11B 0.9700 .
C12 H12A 0.9700 .
C12 H12B 0.9700 .
C12 H12C 0.9700 .
C12 H12D 0.9700 .
O1W H1C 0.821(10) .
O1W H1D 0.821(10) .
O2W H2C 0.817(10) .
O2W H2D 0.818(10) .

loop_
_geom_hbond_atom_site_label_D
_geom_hbond_atom_site_label_H
_geom_hbond_atom_site_label_A
_geom_hbond_distance_DH
_geom_hbond_distance_HA
_geom_hbond_distance_DA
_geom_hbond_angle_DHA
_geom_hbond_site_symmetry_A
O4 H4 O27 0.818(10) 1.81(3) 2.596(10) 161(8) 2_656
O5 H5 O19 0.817(10) 2.010(15) 2.826(9) 176(10) 2_666
O14 H14 O8 0.819(10) 2.01(4) 2.774(8) 156(9) 2_666
O21 H21 O11 0.818(10) 2.07(3) 2.874(9) 167(10) 2_666
O27 H27 O28 0.819(10) 1.74(5) 2.507(10) 155(11) 2_656
O30 H30 O31 0.820(10) 1.78(5) 2.548(10) 156(14) 2_767
N1 H1E O6 0.89 2.34 2.895(11) 120.1 2_656
N1 H1E O7 0.89 2.29 3.046(11) 142.2 2_656
N1 H1 O10 0.89 1.94 2.766(10) 154.1 .
N2 H2E O29 0.98 1.64 2.623(12) 179.1 2_655
N3 H3C O22 0.89 1.89 2.766(12) 167.4 1_444
N3 H3C O23 0.89 2.60 3.130(13) 118.7 1_444
N3 H3D O29 0.89 2.43 2.986(13) 120.5 2_655
N3 H3D O2W 0.89 2.21 2.978(17) 144.4 2_655
N3 H3E O17 0.89 2.08 2.907(13) 154.4 2_655
N3 H3E O20 0.89 2.40 3.048(12) 130.3 2_655
C2 H2A O15 0.97 2.43 3.217(14) 137.5 .
C2 H2B O16 0.97 2.43 3.319(13) 152.0 2_655
C3 H3A O10 0.97 2.60 3.289(13) 128.2 .
C4 H4A O4 0.97 2.40 3.162(13) 134.9 2_656
C4 H4B O6 0.97 2.48 3.071(12) 119.5 2_656
C5 H5B O14 0.97 2.33 3.294(14) 172.1 2_655
C6 H6B O31 0.97 2.58 3.312(13) 132.2 1_444
N4 H4C O1W 0.89 1.78 2.663(18) 172.8 1_656
N4 H4D O31 0.89 1.95 2.788(12) 157.1 2_767
N5 H5C O26 0.98 1.65 2.596(12) 162.3 1_655
N6 H6C O23 0.89 2.31 3.14(2) 155.1 2_766
N6 H6D O28 0.89 2.19 3.07(2) 168.3 .
N6 H6E O26 0.89 2.33 3.06(3) 138.2 1_655
N6B H6BA O23 0.89 1.94 2.81(2) 165.0 2_766
N6B H6BB O18 0.89 1.84 2.72(2) 167.9 .
N6B H6BC O28 0.89 2.21 3.07(3) 164.2 .
C7 H7A O24 0.97 2.66 3.449(15) 138.8 2_767
C8 H8A O9 0.97 2.19 3.072(13) 151.3 1_655
C8 H8B O31 0.97 2.59 3.316(14) 131.2 2_767
C9 H9B O12 0.97 2.52 3.440(15) 159.4 2_656
C10 H10A O28 0.97 2.64 3.526(16) 152.8 2_756
C10 H10A N6 0.97 2.62 3.38(3) 135.7 2_756
C12 H12A O18 0.97 2.59 3.31(2) 130.8 .
C12 H12C O20 0.97 2.36 3.19(2) 143.3 2_766
C12 H12B O5 0.97 2.62 3.36(2) 133.0 1_655
C12 H12C O20 0.97 2.36 3.19(2) 143.3 2_766
C12 H12D O26 0.97 2.32 3.11(2) 137.9 1_655
O1W H1D O16 0.821(10) 2.29(13) 2.797(15) 120(12) .
O1W H1D O29 0.821(10) 2.22(16) 2.796(14) 128(18) 2_655
O2W H2C N4 0.817(10) 2.589(11) 3.123(16) 124(2) 1_554
